data_4100939
loop_
_publ_author_name
'Hiremath, Rupa'
'Swift, Jennifer A.'

_journal_name_full 'Journal of the American Chemical Society'
_journal_year 2005
_chemical_formula_sum 'C85 H80 B F20 N3 Ti'
_chemical_formula_weight 1582.23
_space_group_IT_number 2
_symmetry_cell_setting triclinic
_symmetry_space_group_name_Hall '-P 1'
_symmetry_space_group_name_H-M 'P -1'
_cell_angle_alpha 93.494(2)
_cell_angle_beta 101.466(2)
_cell_angle_gamma 97.616(2)
_cell_formula_units_Z 2
_cell_length_a 12.8349(8)
_cell_length_b 16.5869(9)
_cell_length_c 18.4167(10)
_cell_measurement_temperature 126(2)
_cell_volume 3793.2(4)
_diffrn_ambient_temperature 126(2)
_exptl_crystal_density_diffrn 1.385
_cod_depositor_comments
;
The following automatic conversions were performed:
'_symmetry_cell_setting' value 'Triclinic' changed to 'triclinic'
according to '/home/saulius/struct/CIF-dictionaries/cif_core.dic'
dictionary named 'cif_core.dic' version 2.4.1 from 2010-06-29.

Automatic conversion script
Id: cif_fix_enum 1527 2010-12-29 10:47:43Z saulius 
;
_cod_database_code 4100939

loop_
_symmetry_equiv_pos_as_xyz
'x, y, z'
'-x, -y, -z'

loop_
_atom_site_label
_atom_site_type_symbol
_atom_site_fract_x
_atom_site_fract_y
_atom_site_fract_z
_atom_site_U_iso_or_equiv
_atom_site_adp_type
_atom_site_occupancy
_atom_site_symmetry_multiplicity
_atom_site_calc_flag
_atom_site_refinement_flags
_atom_site_disorder_assembly
_atom_site_disorder_group
Ti1 Ti 0.43217(4) 0.78525(3) 0.22111(2) 0.02149(11) Uani 1 1 d . . .
F73 F -0.16358(12) 1.16595(9) 0.22228(8) 0.0389(4) Uani 1 1 d . . .
F74 F -0.19198(13) 1.00411(10) 0.21845(9) 0.0515(5) Uani 1 1 d . . .
F75 F -0.05037(13) 0.92611(9) 0.30851(8) 0.0492(5) Uani 1 1 d . . .
F76 F 0.12507(13) 1.01499(9) 0.40091(8) 0.0459(4) Uani 1 1 d . . .
F77 F 0.15629(11) 1.17650(8) 0.40473(7) 0.0331(4) Uani 1 1 d . . .
F84 F 0.03379(12) 1.24601(9) 0.17090(7) 0.0394(4) Uani 1 1 d . . .
F85 F 0.20609(13) 1.24532(10) 0.11012(8) 0.0497(5) Uani 1 1 d . . .
F86 F 0.40793(13) 1.28044(10) 0.19748(8) 0.0518(5) Uani 1 1 d . . .
F87 F 0.43119(11) 1.32087(9) 0.34604(8) 0.0393(4) Uani 1 1 d . . .
F88 F 0.26355(11) 1.33421(9) 0.40497(7) 0.0320(4) Uani 1 1 d . . .
F95 F 0.02172(12) 1.40533(9) 0.20368(8) 0.0388(4) Uani 1 1 d . . .
F96 F -0.14444(13) 1.47842(9) 0.15034(8) 0.0469(4) Uani 1 1 d . . .
F97 F -0.33003(12) 1.45078(9) 0.20135(9) 0.0479(4) Uani 1 1 d . . .
F98 F -0.34742(12) 1.34164(10) 0.30452(9) 0.0497(4) Uani 1 1 d . . .
F99 F -0.18459(11) 1.26216(9) 0.35522(8) 0.0385(4) Uani 1 1 d . . .
F106 F -0.02056(12) 1.20666(9) 0.46673(7) 0.0354(4) Uani 1 1 d . . .
F107 F 0.01666(12) 1.28518(9) 0.59973(8) 0.0426(4) Uani 1 1 d . . .
F108 F 0.09618(12) 1.44831(10) 0.62228(8) 0.0460(4) Uani 1 1 d . . .
F109 F 0.14352(12) 1.52830(9) 0.50586(8) 0.0430(4) Uani 1 1 d . . .
F110 F 0.11216(11) 1.44966(9) 0.37084(8) 0.0355(4) Uani 1 1 d . . .
N2 N 0.53499(16) 0.73521(11) 0.16360(10) 0.0210(5) Uani 1 1 d . . .
N6 N 0.48674(15) 0.75611(11) 0.32010(10) 0.0206(5) Uani 1 1 d . . .
N39 N 0.28824(15) 0.77817(12) 0.16854(10) 0.0232(5) Uani 1 1 d . . .
C3 C 0.6315(2) 0.73713(14) 0.20533(13) 0.0229(6) Uani 1 1 d . . .
C4 C 0.6541(2) 0.77910(15) 0.27985(13) 0.0237(6) Uani 1 1 d . . .
C5 C 0.59610(19) 0.78696(14) 0.33438(12) 0.0227(6) Uani 1 1 d . . .
C7 C 0.50963(19) 0.71299(15) 0.08372(12) 0.0224(6) Uani 1 1 d . . .
C8 C 0.44343(19) 0.63957(15) 0.05497(13) 0.0240(6) Uani 1 1 d . . .
C9 C 0.4311(2) 0.61657(17) -0.02056(14) 0.0302(7) Uani 1 1 d . . .
C10 C 0.4787(2) 0.66716(17) -0.06592(14) 0.0323(7) Uani 1 1 d . . .
C11 C 0.5350(2) 0.74239(17) -0.03752(14) 0.0316(7) Uani 1 1 d . . .
C12 C 0.5513(2) 0.76784(15) 0.03801(13) 0.0256(6) Uani 1 1 d . . .
C13 C 0.6096(2) 0.85361(16) 0.06547(15) 0.0330(7) Uani 1 1 d . . .
C14 C 0.7075(3) 0.8776(2) 0.03101(19) 0.0479(9) Uani 1 1 d . . .
C15 C 0.5311(3) 0.9146(2) 0.0477(2) 0.0469(9) Uani 1 1 d . . .
C16 C 0.3863(2) 0.58507(16) 0.10301(14) 0.0259(6) Uani 1 1 d . . .
C17 C 0.4588(2) 0.53034(19) 0.14506(17) 0.0331(7) Uani 1 1 d . . .
C18 C 0.2828(2) 0.5342(2) 0.05920(16) 0.0351(7) Uani 1 1 d . . .
C19 C 0.7291(2) 0.70103(16) 0.18601(13) 0.0266(6) Uani 1 1 d . . .
C20 C 0.7112(2) 0.64890(19) 0.11178(15) 0.0313(7) Uani 1 1 d . . .
C21 C 0.8234(2) 0.7699(2) 0.18895(19) 0.0372(8) Uani 1 1 d . . .
C22 C 0.7634(2) 0.64589(19) 0.24813(16) 0.0325(7) Uani 1 1 d . . .
C23 C 0.6562(2) 0.84123(15) 0.40654(13) 0.0258(6) Uani 1 1 d . . .
C24 C 0.6333(3) 0.92739(18) 0.39427(17) 0.0378(8) Uani 1 1 d . . .
C25 C 0.7785(2) 0.8434(2) 0.42042(16) 0.0349(7) Uani 1 1 d . . .
C26 C 0.6236(2) 0.8155(2) 0.47879(15) 0.0324(7) Uani 1 1 d . . .
C27 C 0.4359(2) 0.71996(15) 0.37640(12) 0.0245(6) Uani 1 1 d . . .
C28 C 0.3638(2) 0.76086(16) 0.40859(13) 0.0272(6) Uani 1 1 d . . .
C29 C 0.3202(2) 0.72316(19) 0.46367(15) 0.0368(7) Uani 1 1 d . . .
C30 C 0.3461(2) 0.65004(19) 0.48729(15) 0.0390(8) Uani 1 1 d . . .
C31 C 0.4143(2) 0.60996(18) 0.45356(15) 0.0359(7) Uani 1 1 d . . .
C32 C 0.4587(2) 0.64276(16) 0.39685(13) 0.0269(6) Uani 1 1 d . . .
C33 C 0.5317(2) 0.59489(16) 0.36084(14) 0.0286(6) Uani 1 1 d . . .
C34 C 0.4857(3) 0.50447(18) 0.34356(18) 0.0362(7) Uani 1 1 d . . .
C35 C 0.6440(2) 0.6024(2) 0.40945(18) 0.0384(7) Uani 1 1 d . . .
C36 C 0.3367(2) 0.84493(16) 0.39044(14) 0.0298(7) Uani 1 1 d . . .
C37 C 0.3657(3) 0.9076(2) 0.45844(17) 0.0414(8) Uani 1 1 d . . .
C38 C 0.2173(3) 0.8414(2) 0.35564(18) 0.0402(8) Uani 1 1 d . . .
C40 C 0.3069(2) 0.86496(15) 0.17983(12) 0.0239(6) Uani 1 1 d . . .
C41 C 0.41199(19) 0.89954(15) 0.21398(12) 0.0231(6) Uani 1 1 d . . .
C42 C 0.4488(2) 0.98482(15) 0.24466(13) 0.0260(6) Uani 1 1 d . . .
C43 C 0.3939(2) 1.02590(17) 0.29052(14) 0.0310(7) Uani 1 1 d . . .
C44 C 0.4343(3) 1.10410(18) 0.32254(15) 0.0390(7) Uani 1 1 d . . .
C45 C 0.5297(3) 1.14408(19) 0.30970(17) 0.0437(8) Uani 1 1 d . . .
C46 C 0.5850(2) 1.10419(19) 0.26446(16) 0.0426(8) Uani 1 1 d . . .
C47 C 0.5456(2) 1.02531(18) 0.23263(15) 0.0341(7) Uani 1 1 d . . .
C48 C 0.19415(19) 0.72868(15) 0.12373(13) 0.0259(6) Uani 1 1 d . . .
C49 C 0.1580(2) 0.74284(16) 0.04854(13) 0.0293(6) Uani 1 1 d . . .
C50 C 0.0687(2) 0.68942(18) 0.00770(16) 0.0399(8) Uani 1 1 d . . .
C51 C 0.0191(2) 0.6260(2) 0.03878(17) 0.0452(9) Uani 1 1 d . . .
C52 C 0.0568(2) 0.61302(18) 0.11170(16) 0.0374(7) Uani 1 1 d . . .
C53 C 0.1436(2) 0.66329(15) 0.15616(13) 0.0269(6) Uani 1 1 d . . .
C54 C 0.1780(2) 0.64745(17) 0.23717(14) 0.0287(6) Uani 1 1 d . . .
C55 C 0.0835(3) 0.6438(2) 0.27671(19) 0.0400(8) Uani 1 1 d . . .
C56 C 0.2277(3) 0.5690(2) 0.24723(18) 0.0355(7) Uani 1 1 d . . .
C57 C 0.2110(2) 0.80788(17) 0.00802(14) 0.0320(7) Uani 1 1 d . . .
C58 C 0.2572(3) 0.7699(2) -0.05440(17) 0.0421(8) Uani 1 1 d . . .
C59 C 0.1337(3) 0.8653(2) -0.02411(17) 0.0376(7) Uani 1 1 d . . .
C60 C 0.2163(2) 0.91309(15) 0.16079(13) 0.0242(6) Uani 1 1 d . . .
C61 C 0.1130(2) 0.88520(17) 0.17118(14) 0.0275(6) Uani 1 1 d . . .
C62 C 0.0323(2) 0.93321(18) 0.15445(15) 0.0341(7) Uani 1 1 d . . .
C63 C 0.0532(2) 1.00848(18) 0.12764(16) 0.0375(7) Uani 1 1 d . . .
C64 C 0.1546(2) 1.03577(17) 0.11635(15) 0.0337(7) Uani 1 1 d . . .
C65 C 0.2356(2) 0.98854(17) 0.13275(14) 0.0292(6) Uani 1 1 d . . .
C67 C -0.0038(2) 1.18067(15) 0.31677(13) 0.0260(6) Uani 1 1 d . . .
C68 C -0.0900(2) 1.13195(17) 0.26971(14) 0.0297(6) Uani 1 1 d . . .
C69 C -0.1056(2) 1.04842(18) 0.26667(14) 0.0345(7) Uani 1 1 d . . .
C70 C -0.0357(2) 1.00798(17) 0.31051(15) 0.0360(7) Uani 1 1 d . . .
C71 C 0.0532(2) 1.05317(17) 0.35714(14) 0.0316(7) Uani 1 1 d . . .
C72 C 0.0666(2) 1.13616(16) 0.35800(13) 0.0281(6) Uani 1 1 d . . .
C78 C 0.1373(2) 1.29326(15) 0.29038(13) 0.0243(6) Uani 1 1 d . . .
C79 C 0.1320(2) 1.26988(16) 0.21645(14) 0.0304(7) Uani 1 1 d . . .
C80 C 0.2194(2) 1.26703(16) 0.18392(14) 0.0342(7) Uani 1 1 d . . .
C81 C 0.3209(2) 1.28527(17) 0.22754(15) 0.0357(7) Uani 1 1 d . . .
C82 C 0.3323(2) 1.30695(15) 0.30159(14) 0.0302(6) Uani 1 1 d . . .
C89 C -0.0722(2) 1.32740(16) 0.28164(13) 0.0287(6) Uani 1 1 d . . .
C90 C -0.0685(2) 1.38460(16) 0.23028(14) 0.0318(7) Uani 1 1 d . . .
C91 C -0.1533(2) 1.42484(16) 0.20186(14) 0.0347(7) Uani 1 1 d . . .
C92 C -0.2475(2) 1.41090(17) 0.22719(15) 0.0366(7) Uani 1 1 d . . .
C93 C -0.2557(2) 1.35607(17) 0.27839(15) 0.0351(7) Uani 1 1 d . . .
C94 C -0.1699(2) 1.31601(16) 0.30436(15) 0.0335(7) Uani 1 1 d . . .
C100 C 0.04664(19) 1.32347(16) 0.41109(13) 0.0265(6) Uani 1 1 d . . .
C101 C 0.0230(2) 1.28619(16) 0.47209(13) 0.0264(6) Uani 1 1 d . . .
C102 C 0.0392(2) 1.32686(17) 0.54254(14) 0.0319(7) Uani 1 1 d . . .
C103 C 0.0798(2) 1.40786(17) 0.55399(14) 0.0308(7) Uani 1 1 d . . .
C104 C 0.1038(2) 1.44840(16) 0.49560(14) 0.0305(7) Uani 1 1 d . . .
C105 C 0.0864(2) 1.40597(16) 0.42619(14) 0.0275(6) Uani 1 1 d . . .
C111 C 0.2422(2) 1.31178(15) 0.33106(13) 0.0251(6) Uani 1 1 d . . .
B66 B 0.0266(2) 1.28161(18) 0.32415(15) 0.0258(7) Uani 1 1 d . . .
H21 H -0.004(2) 1.0413(16) 0.1129(13) 0.050(9) Uiso 1 1 d . . .
H112 H 0.7290(17) 0.8016(13) 0.2960(11) 0.019(6) Uiso 1 1 d . . .
H113 H 0.3832(18) 0.5654(14) -0.0429(11) 0.029(7) Uiso 1 1 d . . .
H114 H 0.4671(18) 0.6459(14) -0.1190(12) 0.034(7) Uiso 1 1 d . . .
H115 H 0.5619(18) 0.7799(14) -0.0705(12) 0.030(7) Uiso 1 1 d . . .
H116 H 0.6310(18) 0.8599(14) 0.1243(12) 0.035(7) Uiso 1 1 d . . .
H117 H 0.681(2) 0.8832(16) -0.0251(15) 0.058(9) Uiso 1 1 d . . .
H118 H 0.749(2) 0.9350(17) 0.0559(13) 0.057(9) Uiso 1 1 d . . .
H119 H 0.761(2) 0.8375(18) 0.0381(15) 0.060(11) Uiso 1 1 d . . .
H120 H 0.504(2) 0.9102(18) -0.0030(17) 0.076(12) Uiso 1 1 d . . .
H121 H 0.577(2) 0.9770(18) 0.0644(14) 0.069(10) Uiso 1 1 d . . .
H122 H 0.470(2) 0.9060(16) 0.0712(14) 0.052(10) Uiso 1 1 d . . .
H123 H 0.3693(17) 0.6216(13) 0.1384(11) 0.019(6) Uiso 1 1 d . . .
H124 H 0.4181(19) 0.4900(14) 0.1747(12) 0.032(7) Uiso 1 1 d . . .
H125 H 0.483(2) 0.4971(15) 0.1114(13) 0.039(8) Uiso 1 1 d . . .
H126 H 0.519(2) 0.5637(15) 0.1799(13) 0.037(8) Uiso 1 1 d . . .
H127 H 0.2458(19) 0.5022(14) 0.0930(12) 0.034(7) Uiso 1 1 d . . .
H128 H 0.298(2) 0.4884(16) 0.0245(14) 0.051(9) Uiso 1 1 d . . .
H129 H 0.2337(19) 0.5689(14) 0.0253(12) 0.034(7) Uiso 1 1 d . . .
H130 H 0.6532(18) 0.6009(14) 0.1055(11) 0.025(7) Uiso 1 1 d . . .
H131 H 0.6958(19) 0.6807(14) 0.0672(13) 0.034(8) Uiso 1 1 d . . .
H132 H 0.777(2) 0.6236(14) 0.1098(12) 0.031(7) Uiso 1 1 d . . .
H133 H 0.797(2) 0.8101(15) 0.1549(13) 0.042(9) Uiso 1 1 d . . .
H134 H 0.878(2) 0.7481(14) 0.1705(12) 0.034(8) Uiso 1 1 d . . .
H135 H 0.858(2) 0.7943(16) 0.2408(15) 0.056(9) Uiso 1 1 d . . .
H136 H 0.8256(19) 0.6186(13) 0.2396(11) 0.025(7) Uiso 1 1 d . . .
H137 H 0.786(2) 0.6774(17) 0.3024(15) 0.062(9) Uiso 1 1 d . . .
H138 H 0.7065(19) 0.6028(14) 0.2494(11) 0.027(7) Uiso 1 1 d . . .
H139 H 0.6713(19) 0.9642(15) 0.4366(13) 0.034(7) Uiso 1 1 d . . .
H140 H 0.661(2) 0.9497(15) 0.3518(14) 0.046(9) Uiso 1 1 d . . .
H141 H 0.556(2) 0.9331(16) 0.3878(14) 0.056(10) Uiso 1 1 d . . .
H142 H 0.815(2) 0.8789(15) 0.4728(13) 0.045(8) Uiso 1 1 d . . .
H143 H 0.8120(19) 0.8728(14) 0.3853(12) 0.031(7) Uiso 1 1 d . . .
H144 H 0.7943(18) 0.7896(14) 0.4222(12) 0.023(7) Uiso 1 1 d . . .
H145 H 0.6679(17) 0.8562(13) 0.5205(11) 0.021(6) Uiso 1 1 d . . .
H146 H 0.642(2) 0.7608(15) 0.4931(13) 0.038(8) Uiso 1 1 d . . .
H147 H 0.553(2) 0.8213(14) 0.4775(12) 0.033(8) Uiso 1 1 d . . .
H148 H 0.2714(19) 0.7494(14) 0.4830(11) 0.027(7) Uiso 1 1 d . . .
H149 H 0.317(2) 0.6235(15) 0.5305(13) 0.051(8) Uiso 1 1 d . . .
H150 H 0.4302(19) 0.5599(14) 0.4689(12) 0.028(7) Uiso 1 1 d . . .
H151 H 0.5366(17) 0.6169(13) 0.3106(11) 0.024(6) Uiso 1 1 d . . .
H152 H 0.413(2) 0.4956(15) 0.3156(13) 0.043(8) Uiso 1 1 d . . .
H153 H 0.488(2) 0.4737(15) 0.3909(13) 0.045(8) Uiso 1 1 d . . .
H154 H 0.525(2) 0.4761(15) 0.3088(13) 0.041(8) Uiso 1 1 d . . .
H155 H 0.642(2) 0.5839(16) 0.4627(15) 0.057(9) Uiso 1 1 d . . .
H156 H 0.6821(19) 0.6634(16) 0.4173(12) 0.038(8) Uiso 1 1 d . . .
H157 H 0.694(2) 0.5682(16) 0.3892(13) 0.047(8) Uiso 1 1 d . . .
H158 H 0.378(2) 0.8674(14) 0.3521(12) 0.038(7) Uiso 1 1 d . . .
H159 H 0.358(2) 0.9680(16) 0.4432(13) 0.041(8) Uiso 1 1 d . . .
H160 H 0.325(2) 0.8916(15) 0.4948(14) 0.047(9) Uiso 1 1 d . . .
H161 H 0.442(2) 0.9149(15) 0.4893(13) 0.048(9) Uiso 1 1 d . . .
H162 H 0.204(2) 0.8962(16) 0.3414(13) 0.043(8) Uiso 1 1 d . . .
H163 H 0.1914(19) 0.8008(15) 0.3075(13) 0.044(8) Uiso 1 1 d . . .
H164 H 0.175(2) 0.8237(16) 0.3914(14) 0.049(9) Uiso 1 1 d . . .
H165 H 0.3250(19) 0.9972(14) 0.2976(11) 0.031(7) Uiso 1 1 d . . .
H166 H 0.393(2) 1.1319(15) 0.3551(13) 0.045(8) Uiso 1 1 d . . .
H167 H 0.561(2) 1.1983(15) 0.3372(13) 0.045(8) Uiso 1 1 d . . .
H168 H 0.650(2) 1.1346(16) 0.2522(14) 0.059(9) Uiso 1 1 d . . .
H169 H 0.584(2) 0.9966(15) 0.1998(12) 0.041(8) Uiso 1 1 d . . .
H170 H 0.044(2) 0.6978(16) -0.0441(14) 0.054(9) Uiso 1 1 d . . .
H171 H -0.036(2) 0.5911(15) 0.0089(13) 0.043(8) Uiso 1 1 d . . .
H172 H 0.0221(19) 0.5703(14) 0.1345(12) 0.032(7) Uiso 1 1 d . . .
H173 H 0.2350(16) 0.6940(12) 0.2609(10) 0.011(6) Uiso 1 1 d . . .
H174 H 0.112(2) 0.6442(16) 0.3304(14) 0.053(9) Uiso 1 1 d . . .
H175 H 0.0271(19) 0.5929(15) 0.2559(12) 0.033(7) Uiso 1 1 d . . .
H176 H 0.050(2) 0.6958(17) 0.2721(14) 0.055(9) Uiso 1 1 d . . .
H177 H 0.174(2) 0.5264(18) 0.2210(15) 0.067(11) Uiso 1 1 d . . .
H178 H 0.245(2) 0.5634(15) 0.3017(15) 0.052(9) Uiso 1 1 d . . .
H179 H 0.298(2) 0.5735(15) 0.2310(12) 0.043(8) Uiso 1 1 d . . .
H180 H 0.2707(17) 0.8419(12) 0.0431(10) 0.014(6) Uiso 1 1 d . . .
H181 H 0.310(2) 0.7307(16) -0.0336(13) 0.046(8) Uiso 1 1 d . . .
H182 H 0.200(2) 0.7365(15) -0.0949(13) 0.040(8) Uiso 1 1 d . . .
H183 H 0.293(2) 0.8123(17) -0.0830(14) 0.060(10) Uiso 1 1 d . . .
H184 H 0.074(2) 0.8343(16) -0.0668(14) 0.057(9) Uiso 1 1 d . . .
H185 H 0.099(2) 0.8922(16) 0.0162(14) 0.052(9) Uiso 1 1 d . . .
H186 H 0.171(2) 0.9103(16) -0.0453(13) 0.045(9) Uiso 1 1 d . . .
H187 H 0.0990(18) 0.8297(14) 0.1911(12) 0.036(7) Uiso 1 1 d . . .
H188 H -0.0451(19) 0.9132(14) 0.1630(12) 0.035(7) Uiso 1 1 d . . .
H189 H 0.1674(18) 1.0895(14) 0.0976(12) 0.027(7) Uiso 1 1 d . . .
H190 H 0.3073(19) 1.0087(14) 0.1251(12) 0.034(7) Uiso 1 1 d . . .

loop_
_atom_site_aniso_label
_atom_site_aniso_U_11
_atom_site_aniso_U_22
_atom_site_aniso_U_33
_atom_site_aniso_U_23
_atom_site_aniso_U_13
_atom_site_aniso_U_12
Ti1 0.0193(3) 0.0232(3) 0.0228(2) 0.0010(2) 0.00526(19) 0.0052(2)
F73 0.0266(9) 0.0444(10) 0.0401(9) 0.0004(8) -0.0026(7) 0.0010(7)
F74 0.0354(11) 0.0480(11) 0.0626(11) -0.0165(9) 0.0061(8) -0.0087(8)
F75 0.0614(13) 0.0310(10) 0.0570(11) -0.0016(8) 0.0227(9) 0.0001(8)
F76 0.0585(12) 0.0352(10) 0.0455(10) 0.0064(8) 0.0052(8) 0.0188(9)
F77 0.0309(9) 0.0314(9) 0.0332(8) -0.0001(7) -0.0021(7) 0.0057(7)
F84 0.0371(10) 0.0502(11) 0.0250(8) -0.0006(7) -0.0015(7) -0.0011(8)
F85 0.0677(13) 0.0559(12) 0.0291(9) -0.0007(8) 0.0227(8) 0.0045(9)
F86 0.0455(11) 0.0633(12) 0.0558(11) 0.0012(9) 0.0349(9) 0.0067(9)
F87 0.0235(9) 0.0407(10) 0.0528(10) -0.0046(8) 0.0096(8) 0.0029(7)
F88 0.0225(8) 0.0449(10) 0.0269(8) -0.0043(7) 0.0021(6) 0.0069(7)
F95 0.0320(10) 0.0407(10) 0.0457(10) 0.0177(8) 0.0092(8) 0.0040(7)
F96 0.0492(11) 0.0391(10) 0.0508(10) 0.0189(8) 0.0008(8) 0.0086(8)
F97 0.0338(10) 0.0368(10) 0.0668(11) 0.0025(8) -0.0091(8) 0.0136(8)
F98 0.0232(9) 0.0498(11) 0.0781(12) 0.0084(9) 0.0126(8) 0.0083(8)
F99 0.0278(9) 0.0426(10) 0.0494(10) 0.0156(8) 0.0127(7) 0.0082(7)
F106 0.0426(10) 0.0330(10) 0.0340(9) 0.0042(7) 0.0168(7) 0.0042(8)
F107 0.0500(11) 0.0529(11) 0.0323(9) 0.0061(8) 0.0213(8) 0.0144(8)
F108 0.0461(11) 0.0555(12) 0.0360(9) -0.0136(8) 0.0109(8) 0.0109(9)
F109 0.0360(10) 0.0329(10) 0.0585(11) -0.0097(8) 0.0120(8) 0.0025(8)
F110 0.0342(10) 0.0326(9) 0.0409(9) 0.0061(7) 0.0113(7) 0.0024(7)
N2 0.0234(12) 0.0204(12) 0.0206(11) 0.0014(9) 0.0079(9) 0.0035(9)
N6 0.0184(11) 0.0239(12) 0.0198(11) 0.0028(9) 0.0034(9) 0.0042(9)
N39 0.0222(12) 0.0243(13) 0.0221(11) 0.0007(9) 0.0028(9) 0.0037(9)
C3 0.0225(15) 0.0195(14) 0.0283(14) 0.0048(11) 0.0084(11) 0.0025(11)
C4 0.0197(15) 0.0231(15) 0.0264(15) -0.0032(11) 0.0031(11) 0.0016(11)
C5 0.0224(14) 0.0224(15) 0.0226(14) 0.0030(11) 0.0017(11) 0.0052(11)
C7 0.0243(15) 0.0223(15) 0.0228(14) -0.0014(11) 0.0082(11) 0.0076(11)
C8 0.0240(15) 0.0238(15) 0.0269(14) 0.0008(11) 0.0085(11) 0.0092(11)
C9 0.0330(17) 0.0293(17) 0.0275(15) -0.0043(13) 0.0071(12) 0.0036(13)
C10 0.0406(18) 0.0374(19) 0.0207(15) -0.0004(13) 0.0085(13) 0.0102(14)
C11 0.0405(18) 0.0308(18) 0.0261(16) 0.0035(13) 0.0134(13) 0.0040(14)
C12 0.0277(15) 0.0249(16) 0.0265(15) 0.0036(12) 0.0095(12) 0.0052(12)
C13 0.0418(19) 0.0284(17) 0.0299(16) 0.0036(13) 0.0112(13) 0.0030(13)
C14 0.060(3) 0.044(2) 0.040(2) 0.0037(17) 0.0230(18) -0.0112(19)
C15 0.070(3) 0.032(2) 0.039(2) 0.0057(16) 0.0078(19) 0.0113(18)
C16 0.0266(15) 0.0272(16) 0.0250(15) -0.0045(12) 0.0090(12) 0.0061(12)
C17 0.0351(19) 0.0290(18) 0.0393(18) 0.0045(15) 0.0145(15) 0.0090(14)
C18 0.0334(18) 0.037(2) 0.0322(18) -0.0033(15) 0.0086(14) -0.0036(14)
C19 0.0219(15) 0.0293(16) 0.0289(15) -0.0043(12) 0.0081(11) 0.0034(12)
C20 0.0303(18) 0.0339(19) 0.0321(17) -0.0032(14) 0.0103(13) 0.0103(14)
C21 0.0242(17) 0.039(2) 0.050(2) -0.0011(17) 0.0154(15) 0.0027(14)
C22 0.0280(18) 0.0360(19) 0.0352(18) 0.0000(14) 0.0078(14) 0.0104(14)
C23 0.0269(15) 0.0271(16) 0.0214(14) -0.0020(12) 0.0022(11) 0.0027(12)
C24 0.048(2) 0.0297(19) 0.0309(18) -0.0058(15) 0.0008(16) 0.0039(15)
C25 0.0265(17) 0.046(2) 0.0302(18) -0.0009(16) 0.0061(13) 0.0011(15)
C26 0.0240(17) 0.049(2) 0.0227(16) -0.0028(15) 0.0040(13) 0.0041(15)
C27 0.0245(15) 0.0297(16) 0.0189(14) 0.0030(11) 0.0053(11) 0.0011(12)
C28 0.0264(15) 0.0315(17) 0.0222(14) -0.0010(12) 0.0045(11) 0.0010(12)
C29 0.0334(18) 0.046(2) 0.0349(17) 0.0007(15) 0.0169(14) 0.0063(15)
C30 0.0382(19) 0.048(2) 0.0352(18) 0.0117(15) 0.0181(14) 0.0004(15)
C31 0.0393(19) 0.0338(19) 0.0349(17) 0.0120(15) 0.0067(14) 0.0037(15)
C32 0.0260(15) 0.0283(16) 0.0258(15) 0.0024(12) 0.0056(12) 0.0015(12)
C33 0.0336(17) 0.0257(16) 0.0269(15) 0.0043(12) 0.0056(12) 0.0061(12)
C34 0.041(2) 0.0297(18) 0.0376(19) 0.0043(15) 0.0073(16) 0.0063(15)
C35 0.0308(18) 0.040(2) 0.045(2) 0.0072(16) 0.0073(15) 0.0083(15)
C36 0.0296(17) 0.0331(17) 0.0298(16) 0.0009(13) 0.0138(13) 0.0057(13)
C37 0.046(2) 0.041(2) 0.0376(19) -0.0098(16) 0.0133(16) 0.0081(17)
C38 0.038(2) 0.040(2) 0.044(2) -0.0007(17) 0.0107(16) 0.0121(16)
C40 0.0258(15) 0.0266(16) 0.0208(14) 0.0041(11) 0.0073(11) 0.0045(12)
C41 0.0207(14) 0.0269(16) 0.0232(14) 0.0045(11) 0.0060(11) 0.0057(11)
C42 0.0248(15) 0.0249(16) 0.0262(14) 0.0013(12) 0.0006(11) 0.0034(12)
C43 0.0321(17) 0.0282(17) 0.0333(16) 0.0023(13) 0.0084(13) 0.0047(13)
C44 0.047(2) 0.0312(19) 0.0387(18) -0.0058(14) 0.0111(15) 0.0076(15)
C45 0.048(2) 0.0261(19) 0.053(2) -0.0060(15) 0.0085(16) -0.0021(15)
C46 0.0348(19) 0.034(2) 0.055(2) 0.0005(16) 0.0090(16) -0.0081(15)
C47 0.0271(17) 0.0345(19) 0.0405(17) 0.0024(14) 0.0072(13) 0.0037(13)
C48 0.0205(14) 0.0263(16) 0.0296(15) -0.0052(12) 0.0030(11) 0.0051(11)
C49 0.0289(16) 0.0304(17) 0.0273(15) 0.0023(12) -0.0003(12) 0.0090(12)
C50 0.042(2) 0.040(2) 0.0323(18) -0.0006(15) -0.0064(14) 0.0072(15)
C51 0.036(2) 0.042(2) 0.046(2) -0.0015(16) -0.0116(15) -0.0074(15)
C52 0.0293(17) 0.0351(19) 0.0454(19) 0.0035(15) 0.0055(14) -0.0002(14)
C53 0.0239(15) 0.0270(16) 0.0298(15) 0.0015(12) 0.0045(12) 0.0057(12)
C54 0.0239(16) 0.0305(17) 0.0317(16) 0.0043(13) 0.0073(12) 0.0016(13)
C55 0.0323(19) 0.047(2) 0.046(2) 0.0033(17) 0.0195(16) 0.0091(16)
C56 0.0298(18) 0.044(2) 0.0359(19) 0.0074(15) 0.0123(15) 0.0081(15)
C57 0.0380(18) 0.0326(18) 0.0221(15) 0.0026(13) -0.0036(13) 0.0077(14)
C58 0.047(2) 0.047(2) 0.0346(19) 0.0037(17) 0.0076(16) 0.0164(18)
C59 0.046(2) 0.033(2) 0.0325(18) 0.0046(15) 0.0006(15) 0.0132(16)
C60 0.0223(15) 0.0275(16) 0.0238(14) 0.0026(12) 0.0049(11) 0.0069(12)
C61 0.0260(16) 0.0277(17) 0.0298(15) 0.0041(13) 0.0073(12) 0.0047(12)
C62 0.0229(16) 0.0402(19) 0.0418(17) 0.0050(14) 0.0109(13) 0.0065(13)
C63 0.0339(18) 0.0407(19) 0.0445(18) 0.0131(15) 0.0113(14) 0.0208(15)
C64 0.0365(18) 0.0270(17) 0.0408(17) 0.0096(14) 0.0094(14) 0.0113(14)
C65 0.0255(16) 0.0315(17) 0.0327(16) 0.0050(13) 0.0094(13) 0.0061(13)
C67 0.0243(15) 0.0302(16) 0.0243(14) 0.0028(12) 0.0087(11) 0.0016(12)
C68 0.0215(15) 0.0366(18) 0.0306(16) 0.0029(13) 0.0065(12) 0.0014(12)
C69 0.0274(16) 0.0361(19) 0.0365(17) -0.0087(14) 0.0093(13) -0.0061(13)
C70 0.045(2) 0.0233(17) 0.0429(18) -0.0025(14) 0.0220(15) 0.0005(14)
C71 0.0402(18) 0.0331(18) 0.0261(15) 0.0048(13) 0.0121(13) 0.0128(14)
C72 0.0274(16) 0.0337(17) 0.0222(14) 0.0014(12) 0.0046(12) 0.0024(13)
C78 0.0255(15) 0.0241(15) 0.0232(14) 0.0021(11) 0.0062(11) 0.0015(11)
C79 0.0275(16) 0.0317(17) 0.0291(15) 0.0018(13) 0.0029(12) -0.0004(13)
C80 0.047(2) 0.0339(18) 0.0237(15) 0.0023(13) 0.0133(13) 0.0041(14)
C81 0.0365(18) 0.0349(18) 0.0419(18) 0.0021(14) 0.0235(14) 0.0050(14)
C82 0.0267(16) 0.0263(16) 0.0369(16) -0.0018(13) 0.0089(13) 0.0003(12)
C89 0.0239(15) 0.0305(17) 0.0293(15) 0.0033(12) 0.0012(12) 0.0016(12)
C90 0.0248(16) 0.0324(17) 0.0358(16) 0.0036(13) 0.0033(13) -0.0002(13)
C91 0.0375(18) 0.0273(17) 0.0346(17) 0.0063(13) -0.0024(13) 0.0014(13)
C92 0.0285(17) 0.0280(17) 0.0472(19) 0.0025(14) -0.0095(14) 0.0085(13)
C93 0.0216(16) 0.0357(18) 0.0459(18) -0.0001(14) 0.0046(13) 0.0026(13)
C94 0.0320(17) 0.0268(17) 0.0408(17) 0.0073(13) 0.0038(13) 0.0046(13)
C100 0.0174(14) 0.0331(17) 0.0307(15) 0.0010(12) 0.0070(11) 0.0073(12)
C101 0.0229(15) 0.0258(16) 0.0327(16) 0.0029(12) 0.0098(12) 0.0046(12)
C102 0.0290(16) 0.045(2) 0.0275(16) 0.0079(14) 0.0128(12) 0.0124(13)
C103 0.0263(16) 0.0396(19) 0.0273(16) -0.0039(14) 0.0062(12) 0.0094(13)
C104 0.0207(15) 0.0266(17) 0.0414(17) -0.0063(14) 0.0039(12) 0.0018(12)
C105 0.0222(15) 0.0290(17) 0.0341(16) 0.0062(13) 0.0102(12) 0.0064(12)
C111 0.0273(15) 0.0271(16) 0.0206(14) 0.0014(11) 0.0062(11) 0.0021(12)
B66 0.0231(17) 0.0272(18) 0.0271(17) 0.0024(13) 0.0050(13) 0.0043(13)

loop_
_geom_bond_atom_site_label_1
_geom_bond_atom_site_label_2
_geom_bond_distance
_geom_bond_site_symmetry_2
_geom_bond_publ_flag
Ti1 N39 1.8924(19) . ?
Ti1 N6 1.9333(18) . ?
Ti1 C41 1.956(2) . ?
Ti1 N2 2.0716(19) . ?
Ti1 C40 2.260(3) . ?
Ti1 C5 2.648(2) . ?
F73 C68 1.359(3) . ?
F74 C69 1.368(3) . ?
F75 C70 1.343(3) . ?
F76 C71 1.350(3) . ?
F77 C72 1.359(3) . ?
F84 C79 1.362(3) . ?
F85 C80 1.356(3) . ?
F86 C81 1.350(3) . ?
F87 C82 1.349(3) . ?
F88 C111 1.352(2) . ?
F95 C90 1.357(3) . ?
F96 C91 1.350(3) . ?
F97 C92 1.345(3) . ?
F98 C93 1.357(3) . ?
F99 C94 1.356(3) . ?
F106 C101 1.352(3) . ?
F107 C102 1.352(3) . ?
F108 C103 1.353(3) . ?
F109 C104 1.343(3) . ?
F110 C105 1.354(3) . ?
N2 C3 1.317(3) . ?
N2 C7 1.455(3) . ?
N6 C5 1.396(3) . ?
N6 C27 1.450(3) . ?
N39 C40 1.423(3) . ?
N39 C48 1.439(3) . ?
C3 C4 1.457(3) . ?
C3 C19 1.550(3) . ?
C4 C5 1.374(3) . ?
C4 H112 0.96(2) . ?
C5 C23 1.560(3) . ?
C7 C8 1.398(3) . ?
C7 C12 1.402(3) . ?
C8 C9 1.392(3) . ?
C8 C16 1.522(3) . ?
C9 C10 1.388(3) . ?
C9 H113 0.99(2) . ?
C10 C11 1.372(3) . ?
C10 H114 0.99(2) . ?
C11 C12 1.395(3) . ?
C11 H115 0.97(2) . ?
C12 C13 1.523(3) . ?
C13 C15 1.524(4) . ?
C13 C14 1.535(4) . ?
C13 H116 1.06(2) . ?
C14 H117 1.03(3) . ?
C14 H118 1.06(3) . ?
C14 H119 1.01(3) . ?
C15 H120 0.92(3) . ?
C15 H121 1.12(3) . ?
C15 H122 0.97(3) . ?
C16 C17 1.520(4) . ?
C16 C18 1.524(4) . ?
C16 H123 0.94(2) . ?
C17 H124 1.04(2) . ?
C17 H125 0.93(2) . ?
C17 H126 0.98(2) . ?
C18 H127 0.99(2) . ?
C18 H128 1.02(3) . ?
C18 H129 1.05(2) . ?
C19 C20 1.532(3) . ?
C19 C22 1.541(4) . ?
C19 C21 1.541(4) . ?
C20 H130 1.00(2) . ?
C20 H131 1.00(2) . ?
C20 H132 0.99(2) . ?
C21 H133 0.99(3) . ?
C21 H134 0.95(2) . ?
C21 H135 1.00(3) . ?
C22 H136 1.00(2) . ?
C22 H137 1.07(3) . ?
C22 H138 0.96(2) . ?
C23 C24 1.518(4) . ?
C23 C25 1.535(4) . ?
C23 C26 1.540(3) . ?
C24 H139 0.96(2) . ?
C24 H140 0.99(2) . ?
C24 H141 0.99(3) . ?
C25 H142 1.08(2) . ?
C25 H143 0.97(2) . ?
C25 H144 0.94(2) . ?
C26 H145 1.01(2) . ?
C26 H146 1.01(3) . ?
C26 H147 0.91(2) . ?
C27 C32 1.408(3) . ?
C27 C28 1.415(3) . ?
C28 C29 1.394(3) . ?
C28 C36 1.522(4) . ?
C29 C30 1.373(4) . ?
C29 H148 0.92(2) . ?
C30 C31 1.383(4) . ?
C30 H149 1.04(2) . ?
C31 C32 1.391(3) . ?
C31 H150 0.93(2) . ?
C32 C33 1.526(3) . ?
C33 C35 1.523(4) . ?
C33 C34 1.527(4) . ?
C33 H151 1.03(2) . ?
C34 H152 0.97(3) . ?
C34 H153 1.04(2) . ?
C34 H154 1.02(2) . ?
C35 H155 1.05(3) . ?
C35 H156 1.05(2) . ?
C35 H157 1.02(3) . ?
C36 C37 1.530(4) . ?
C36 C38 1.531(4) . ?
C36 H158 1.02(2) . ?
C37 H159 1.07(3) . ?
C37 H160 0.96(3) . ?
C37 H161 1.02(3) . ?
C38 H162 0.99(3) . ?
C38 H163 1.05(2) . ?
C38 H164 0.97(3) . ?
C40 C41 1.399(3) . ?
C40 C60 1.494(3) . ?
C41 C42 1.471(3) . ?
C42 C47 1.397(3) . ?
C42 C43 1.403(3) . ?
C43 C44 1.381(4) . ?
C43 H165 0.98(2) . ?
C44 C45 1.383(4) . ?
C44 H166 1.00(2) . ?
C45 C46 1.389(4) . ?
C45 H167 1.00(2) . ?
C46 C47 1.387(4) . ?
C46 H168 0.99(3) . ?
C47 H169 0.99(2) . ?
C48 C53 1.414(3) . ?
C48 C49 1.415(3) . ?
C49 C50 1.404(3) . ?
C49 C57 1.513(4) . ?
C50 C51 1.372(4) . ?
C50 H170 0.97(2) . ?
C51 C52 1.374(4) . ?
C51 H171 0.91(2) . ?
C52 C53 1.384(3) . ?
C52 H172 0.95(2) . ?
C53 C54 1.519(3) . ?
C54 C56 1.529(4) . ?
C54 C55 1.531(4) . ?
C54 H173 1.002(19) . ?
C55 H174 0.98(2) . ?
C55 H175 1.04(2) . ?
C55 H176 1.02(3) . ?
C56 H177 0.95(3) . ?
C56 H178 1.00(3) . ?
C56 H179 1.00(3) . ?
C57 C59 1.526(4) . ?
C57 C58 1.533(4) . ?
C57 H180 0.983(19) . ?
C58 H181 1.03(3) . ?
C58 H182 1.02(2) . ?
C58 H183 1.02(3) . ?
C59 H184 1.04(3) . ?
C59 H185 1.05(3) . ?
C59 H186 0.98(3) . ?
C60 C65 1.394(3) . ?
C60 C61 1.399(3) . ?
C61 C62 1.387(4) . ?
C61 H187 1.02(2) . ?
C62 C63 1.383(4) . ?
C62 H188 1.05(2) . ?
C63 C64 1.380(4) . ?
C63 H21 0.98(3) . ?
C64 C65 1.381(4) . ?
C64 H189 0.98(2) . ?
C65 H190 0.98(2) . ?
C67 C72 1.382(3) . ?
C67 C68 1.387(3) . ?
C67 B66 1.659(4) . ?
C68 C69 1.369(4) . ?
C69 C70 1.358(4) . ?
C70 C71 1.381(4) . ?
C71 C72 1.363(3) . ?
C78 C79 1.379(3) . ?
C78 C111 1.389(3) . ?
C78 B66 1.655(4) . ?
C79 C80 1.378(3) . ?
C80 C81 1.373(4) . ?
C81 C82 1.363(3) . ?
C82 C111 1.381(3) . ?
C89 C90 1.383(3) . ?
C89 C94 1.392(3) . ?
C89 B66 1.653(4) . ?
C90 C91 1.383(4) . ?
C91 C92 1.377(4) . ?
C92 C93 1.359(4) . ?
C93 C94 1.380(4) . ?
C100 C101 1.381(3) . ?
C100 C105 1.387(3) . ?
C100 B66 1.663(3) . ?
C101 C102 1.390(3) . ?
C102 C103 1.363(3) . ?
C103 C104 1.367(3) . ?
C104 C105 1.384(3) . ?
